data_2227807
loop_
_publ_author_name
'Adam, Farook'
'Lin, Sek Kei'
'Hello, Kasim Mohammed'
'Hemamalini, Madhukar'
'Fun, Hoong-Kun'

_publ_section_title
;
 Melaminium nitrate--melamine--water (1/1/1)
;
_journal_coeditor_code LH5157
_journal_issue 11
_journal_name_full 'Acta Crystallographica Section E'
_journal_page_first o3033
_journal_page_last o3034
_journal_paper_doi 10.1107/S1600536810043941
_journal_volume 66
_journal_year 2010
_chemical_formula_iupac 'C3 H7 N6 + , N O3 - , C3 H6 N6, H2 O'
_chemical_formula_moiety 'C3 H7 N6 +, N O3 -, C3 H6 N6, H2 O'
_chemical_formula_sum 'C6 H15 N13 O4'
_chemical_formula_weight 333.31
_chemical_name_common
;
Melaminium nitrate--melamine--water (1/1/1)
;
_chemical_name_systematic
;
2,4,6-triamino-1,3,5-triazin-1-ium nitrate--1,3,5-triazine-2,4,6-triamine--
water (1/1/1)
;
_space_group_IT_number 2
_symmetry_cell_setting triclinic
_symmetry_space_group_name_Hall '-P 1'
_symmetry_space_group_name_H-M 'P -1'
_atom_sites_solution_hydrogens geom
_atom_sites_solution_primary direct
_atom_sites_solution_secondary difmap
_audit_creation_method SHELXL97
_cell_angle_alpha 96.1820(10)
_cell_angle_beta 90.8540(10)
_cell_angle_gamma 99.8280(10)
_cell_formula_units_Z 4
_cell_length_a 7.77590(10)
_cell_length_b 9.00350(10)
_cell_length_c 19.4573(3)
_cell_measurement_reflns_used 3833
_cell_measurement_temperature 296(2)
_cell_measurement_theta_max 29.79
_cell_measurement_theta_min 2.31
_cell_volume 1333.64(3)
_computing_cell_refinement 'SAINT (Bruker, 2009)'
_computing_data_collection 'APEX2 (Bruker, 2009)'
_computing_data_reduction 'SAINT (Bruker, 2009)'
_computing_molecular_graphics
;
SHELXTL (Sheldrick, 2008) and PLATON (Spek, 2009)
;
_computing_publication_material
;
SHELXTL (Sheldrick, 2008) and PLATON (Spek, 2009)
;
_computing_structure_refinement 'SHELXTL (Sheldrick, 2008)'
_computing_structure_solution 'SHELXTL (Sheldrick, 2008)'
_diffrn_ambient_temperature 296(2)
_diffrn_measured_fraction_theta_full 0.985
_diffrn_measured_fraction_theta_max 0.985
_diffrn_measurement_device_type 'Bruker SMART APEXII CCD area-detector'
_diffrn_measurement_method '\f and \w'
_diffrn_radiation_monochromator graphite
_diffrn_radiation_source 'fine-focus sealed tube'
_diffrn_radiation_type MoK\a
_diffrn_radiation_wavelength 0.71073
_diffrn_reflns_av_R_equivalents 0.0416
_diffrn_reflns_av_sigmaI/netI 0.0412
_diffrn_reflns_limit_h_max 9
_diffrn_reflns_limit_h_min -8
_diffrn_reflns_limit_k_max 11
_diffrn_reflns_limit_k_min -11
_diffrn_reflns_limit_l_max 23
_diffrn_reflns_limit_l_min -23
_diffrn_reflns_number 22196
_diffrn_reflns_theta_full 26.00
_diffrn_reflns_theta_max 26.00
_diffrn_reflns_theta_min 2.11
_diffrn_standards_number 0
_exptl_absorpt_coefficient_mu 0.139
_exptl_absorpt_correction_T_max 0.9873
_exptl_absorpt_correction_T_min 0.9718
_exptl_absorpt_correction_type multi-scan
_exptl_absorpt_process_details '(SADABS; Bruker, 2009)'
_exptl_crystal_colour purple
_exptl_crystal_density_diffrn 1.660
_exptl_crystal_density_method 'not measured'
_exptl_crystal_description block
_exptl_crystal_F_000 696
_exptl_crystal_size_max 0.21
_exptl_crystal_size_mid 0.14
_exptl_crystal_size_min 0.09
_refine_diff_density_max 0.212
_refine_diff_density_min -0.448
_refine_ls_extinction_method none
_refine_ls_goodness_of_fit_ref 1.027
_refine_ls_hydrogen_treatment refall
_refine_ls_matrix_type full
_refine_ls_number_parameters 543
_refine_ls_number_reflns 5160
_refine_ls_number_restraints 0
_refine_ls_restrained_S_all 1.027
_refine_ls_R_factor_all 0.0707
_refine_ls_R_factor_gt 0.0469
_refine_ls_shift/su_max_lt 0.001
_refine_ls_shift/su_mean 0.000
_refine_ls_structure_factor_coef Fsqd
_refine_ls_weighting_details 'calc w = 1/[\s^2^(Fo^2^)+(0.0625P)^2^+0.2158P] where P=(Fo^2^+2Fc^2^)/3'
_refine_ls_weighting_scheme calc
_refine_ls_wR_factor_gt 0.1076
_refine_ls_wR_factor_ref 0.1226
_reflns_number_gt 3689
_reflns_number_total 5160
_reflns_threshold_expression I>2\s(I)
_cod_data_source_file lh5157.cif
_cod_data_source_block I
_cod_database_code 2227807
_cod_database_fobs_code 2227807

loop_
_symmetry_equiv_pos_as_xyz
'x, y, z'
'-x, -y, -z'

loop_
_atom_site_type_symbol
_atom_site_label
_atom_site_fract_x
_atom_site_fract_y
_atom_site_fract_z
_atom_site_U_iso_or_equiv
_atom_site_adp_type
_atom_site_calc_flag
_atom_site_refinement_flags
_atom_site_occupancy
_atom_site_disorder_assembly
_atom_site_disorder_group
N N1A 0.9356(2) 0.62933(18) -0.08016(9) 0.0142(4) Uani d . 1 . .
N N2A 0.7288(2) 0.48794(18) -0.01488(8) 0.0149(4) Uani d . 1 . .
N N3A 0.9137(2) 0.71794(18) 0.03718(8) 0.0139(4) Uani d . 1 . .
N N4A 0.7628(2) 0.4097(2) -0.12989(9) 0.0176(4) Uani d . 1 . .
N N5A 0.7043(2) 0.5825(2) 0.09767(9) 0.0172(4) Uani d . 1 . .
N N6A 1.1157(2) 0.8451(2) -0.03080(10) 0.0165(4) Uani d . 1 . .
C C1A 0.8069(2) 0.5077(2) -0.07424(10) 0.0139(4) Uani d . 1 . .
C C2A 0.7836(2) 0.5972(2) 0.03848(10) 0.0145(4) Uani d . 1 . .
C C3A 0.9888(2) 0.7321(2) -0.02329(10) 0.0136(4) Uani d . 1 . .
N N1B 0.2450(2) 0.17275(18) 0.20073(8) 0.0157(4) Uani d . 1 . .
N N2B 0.4686(2) 0.29201(18) 0.13081(8) 0.0149(4) Uani d . 1 . .
N N3B 0.2675(2) 0.07228(18) 0.08247(8) 0.0152(4) Uani d . 1 . .
N N4B 0.4452(2) 0.3774(2) 0.24538(9) 0.0183(4) Uani d . 1 . .
N N5B 0.4750(2) 0.1976(2) 0.01677(9) 0.0160(4) Uani d . 1 . .
N N6B 0.0627(2) -0.0409(2) 0.15269(10) 0.0196(4) Uani d . 1 . .
C C1B 0.3839(2) 0.2789(2) 0.19097(10) 0.0148(4) Uani d . 1 . .
C C2B 0.4012(2) 0.1864(2) 0.07766(10) 0.0129(4) Uani d . 1 . .
C C3B 0.1951(2) 0.0700(2) 0.14507(10) 0.0148(4) Uani d . 1 . .
N N1C 0.4424(2) 1.05878(19) 0.34890(9) 0.0170(4) Uani d . 1 . .
N N2C 0.4197(2) 1.15377(18) 0.46499(8) 0.0143(4) Uani d . 1 . .
N N3C 0.2251(2) 0.92779(18) 0.41389(8) 0.0158(4) Uani d . 1 . .
N N4C 0.6243(2) 1.2761(2) 0.39577(10) 0.0182(4) Uani d . 1 . .
N N5C 0.2192(2) 1.0143(2) 0.52802(9) 0.0155(4) Uani d . 1 . .
N N6C 0.2541(3) 0.8500(2) 0.29859(9) 0.0221(4) Uani d . 1 . .
C C1C 0.4950(2) 1.1634(2) 0.40435(10) 0.0149(4) Uani d . 1 . .
C C2C 0.2901(2) 1.0327(2) 0.46781(10) 0.0140(4) Uani d . 1 . .
C C3C 0.3043(3) 0.9436(2) 0.35478(10) 0.0162(4) Uani d . 1 . .
N N1D 0.2208(2) 0.40060(18) 0.37041(8) 0.0155(4) Uani d . 1 . .
N N2D 0.2450(2) 0.48189(18) 0.49238(8) 0.0149(4) Uani d . 1 . .
N N3D 0.0365(2) 0.26250(18) 0.44780(8) 0.0145(4) Uani d . 1 . .
N N4D 0.4156(2) 0.6117(2) 0.41573(10) 0.0180(4) Uani d . 1 . .
N N5D 0.0681(3) 0.3419(2) 0.56411(9) 0.0174(4) Uani d . 1 . .
N N6D 0.0204(2) 0.1911(2) 0.32993(9) 0.0180(4) Uani d . 1 . .
C C1D 0.2918(2) 0.4954(2) 0.42667(10) 0.0139(4) Uani d . 1 . .
C C2D 0.1182(2) 0.3630(2) 0.49989(10) 0.0142(4) Uani d . 1 . .
C C3D 0.0951(3) 0.2865(2) 0.38480(10) 0.0137(4) Uani d . 1 . .
N N8A 0.7624(2) 0.76433(19) 0.28672(9) 0.0178(4) Uiso d . 1 . .
O O1AA 0.8234(2) 0.77664(18) 0.22811(8) 0.0211(4) Uani d P 0.909(3) A 1
O O2AA 0.7867(2) 0.87285(18) 0.33240(8) 0.0293(5) Uani d P 0.909(3) A 1
O O3AA 0.6809(2) 0.63698(18) 0.30001(8) 0.0305(5) Uani d P 0.909(3) A 1
O O1AB 0.887(2) 0.8747(18) 0.2933(8) 0.021(4) Uiso d P 0.091(3) A 2
O O2AB 0.649(2) 0.7781(19) 0.3371(8) 0.026(5) Uiso d P 0.091(3) A 2
O O3AB 0.721(2) 0.673(2) 0.2387(9) 0.029(5) Uiso d P 0.091(3) A 2
N N8B 0.5925(2) 0.96755(18) 0.17530(8) 0.0163(4) Uani d . 1 . .
O O1B 0.46913(19) 0.86023(16) 0.18015(7) 0.0240(4) Uani d . 1 . .
O O2B 0.66849(18) 0.98031(16) 0.11995(7) 0.0200(3) Uani d . 1 . .
O O3B 0.64020(18) 1.06308(15) 0.22762(7) 0.0191(3) Uani d . 1 . .
O O1W 0.1736(2) 0.67667(17) 0.81644(8) 0.0188(3) Uani d . 1 . .
O O2W 0.0718(2) 0.54790(17) 0.26433(8) 0.0217(4) Uani d . 1 . .
H H1N 0.997(3) 0.639(3) -0.1192(12) 0.028(6) Uiso d . 1 . .
H H2N 0.504(3) 1.061(3) 0.3083(12) 0.032(7) Uiso d . 1 . .
H H1A 0.816(3) 0.430(2) -0.1706(12) 0.023(6) Uiso d . 1 . .
H H2A 0.668(3) 0.328(3) -0.1251(13) 0.044(8) Uiso d . 1 . .
H H3A 0.622(3) 0.504(3) 0.1019(11) 0.022(6) Uiso d . 1 . .
H H4A 0.739(3) 0.648(3) 0.1329(11) 0.019(6) Uiso d . 1 . .
H H5A 1.154(3) 0.905(3) 0.0016(12) 0.020(6) Uiso d . 1 . .
H H6A 1.157(3) 0.853(2) -0.0732(12) 0.020(6) Uiso d . 1 . .
H H1B 0.382(3) 0.377(2) 0.2808(11) 0.018(6) Uiso d . 1 . .
H H2B 0.531(3) 0.460(3) 0.2400(11) 0.030(7) Uiso d . 1 . .
H H3B 0.543(3) 0.276(3) 0.0113(11) 0.022(6) Uiso d . 1 . .
H H4B 0.426(3) 0.137(3) -0.0177(12) 0.025(6) Uiso d . 1 . .
H H5B 0.021(3) -0.106(3) 0.1195(12) 0.023(6) Uiso d . 1 . .
H H6B 0.014(3) -0.044(3) 0.1938(12) 0.027(7) Uiso d . 1 . .
H H1C 0.676(3) 1.277(3) 0.3554(13) 0.030(7) Uiso d . 1 . .
H H2C 0.668(3) 1.346(3) 0.4295(13) 0.033(7) Uiso d . 1 . .
H H3C 0.259(3) 1.082(3) 0.5641(12) 0.025(6) Uiso d . 1 . .
H H4C 0.138(3) 0.934(3) 0.5318(12) 0.032(7) Uiso d . 1 . .
H H5C 0.172(4) 0.762(3) 0.3000(13) 0.047(8) Uiso d . 1 . .
H H6C 0.318(3) 0.858(2) 0.2606(11) 0.016(6) Uiso d . 1 . .
H H1D 0.458(3) 0.616(2) 0.3741(11) 0.014(6) Uiso d . 1 . .
H H2D 0.459(3) 0.669(3) 0.4510(12) 0.024(6) Uiso d . 1 . .
H H3D 0.129(3) 0.396(3) 0.5980(12) 0.030(7) Uiso d . 1 . .
H H4D -0.005(3) 0.268(3) 0.5669(11) 0.026(7) Uiso d . 1 . .
H H5D -0.051(3) 0.102(3) 0.3382(12) 0.034(7) Uiso d . 1 . .
H H6D 0.082(3) 0.194(3) 0.2905(12) 0.027(6) Uiso d . 1 . .
H H1W1 0.203(4) 0.765(3) 0.7943(14) 0.054(9) Uiso d . 1 . .
H H2W1 0.270(4) 0.673(4) 0.8371(17) 0.084(12) Uiso d . 1 . .
H H1W2 0.116(4) 0.499(3) 0.2936(15) 0.055(9) Uiso d . 1 . .
H H2W2 -0.034(4) 0.480(3) 0.2477(13) 0.042(7) Uiso d . 1 . .

loop_
_atom_site_aniso_label
_atom_site_aniso_U_11
_atom_site_aniso_U_22
_atom_site_aniso_U_33
_atom_site_aniso_U_12
_atom_site_aniso_U_13
_atom_site_aniso_U_23
N1A 0.0151(9) 0.0154(9) 0.0106(9) -0.0008(7) 0.0026(7) 0.0005(7)
N2A 0.0170(9) 0.0132(9) 0.0134(9) 0.0003(7) 0.0005(7) 0.0004(7)
N3A 0.0148(9) 0.0140(9) 0.0118(9) -0.0006(7) 0.0013(7) 0.0015(7)
N4A 0.0202(10) 0.0178(10) 0.0128(9) -0.0014(8) 0.0022(8) -0.0009(7)
N5A 0.0201(10) 0.0155(10) 0.0130(9) -0.0047(8) 0.0032(8) -0.0005(8)
N6A 0.0190(10) 0.0168(9) 0.0104(10) -0.0043(7) 0.0027(8) -0.0021(8)
C1A 0.0125(10) 0.0135(10) 0.0155(11) 0.0017(8) -0.0004(8) 0.0017(8)
C2A 0.0137(10) 0.0131(10) 0.0171(11) 0.0023(8) -0.0003(8) 0.0038(8)
C3A 0.0133(10) 0.0128(10) 0.0153(10) 0.0038(8) -0.0014(8) 0.0016(8)
N1B 0.0150(9) 0.0172(9) 0.0137(9) -0.0002(7) 0.0011(7) 0.0006(7)
N2B 0.0151(9) 0.0156(9) 0.0130(9) 0.0005(7) 0.0013(7) 0.0007(7)
N3B 0.0151(9) 0.0157(9) 0.0134(9) -0.0007(7) -0.0004(7) 0.0010(7)
N4B 0.0180(9) 0.0215(10) 0.0116(9) -0.0046(8) 0.0049(8) -0.0027(8)
N5B 0.0172(9) 0.0156(10) 0.0122(9) -0.0041(8) 0.0016(7) -0.0003(8)
N6B 0.0201(10) 0.0228(10) 0.0118(10) -0.0067(8) 0.0027(8) -0.0011(8)
C1B 0.0126(10) 0.0156(10) 0.0157(11) 0.0005(8) 0.0004(8) 0.0030(8)
C2B 0.0124(10) 0.0135(10) 0.0133(10) 0.0031(8) -0.0012(8) 0.0024(8)
C3B 0.0131(10) 0.0173(11) 0.0139(10) 0.0011(8) 0.0001(8) 0.0029(8)
N1C 0.0196(9) 0.0160(9) 0.0131(9) -0.0026(7) 0.0029(7) -0.0004(7)
N2C 0.0149(9) 0.0149(9) 0.0127(9) 0.0015(7) 0.0021(7) 0.0009(7)
N3C 0.0189(9) 0.0136(9) 0.0134(9) -0.0011(7) 0.0013(7) 0.0012(7)
N4C 0.0205(10) 0.0179(10) 0.0131(10) -0.0037(8) 0.0036(8) -0.0008(8)
N5C 0.0179(9) 0.0137(9) 0.0129(9) -0.0021(8) 0.0019(7) -0.0008(7)
N6C 0.0271(11) 0.0206(10) 0.0142(10) -0.0064(8) 0.0055(8) -0.0020(8)
C1C 0.0142(10) 0.0145(10) 0.0163(11) 0.0037(8) -0.0006(8) 0.0014(8)
C2C 0.0144(10) 0.0127(10) 0.0152(10) 0.0028(8) 0.0001(8) 0.0021(8)
C3C 0.0169(10) 0.0137(10) 0.0172(11) 0.0010(8) 0.0011(8) 0.0016(8)
N1D 0.0168(9) 0.0140(9) 0.0139(9) -0.0012(7) 0.0007(7) 0.0001(7)
N2D 0.0164(9) 0.0150(9) 0.0130(9) 0.0019(7) 0.0010(7) 0.0015(7)
N3D 0.0162(9) 0.0142(9) 0.0119(9) 0.0000(7) 0.0005(7) 0.0004(7)
N4D 0.0228(10) 0.0174(10) 0.0106(10) -0.0044(8) 0.0022(8) -0.0007(8)
N5D 0.0221(10) 0.0152(10) 0.0118(9) -0.0045(8) 0.0014(8) -0.0005(8)
N6D 0.0211(10) 0.0182(10) 0.0118(9) -0.0040(8) 0.0023(8) -0.0003(7)
C1D 0.0145(10) 0.0132(10) 0.0151(10) 0.0059(8) 0.0003(8) 0.0009(8)
C2D 0.0151(10) 0.0147(10) 0.0137(10) 0.0037(8) 0.0015(8) 0.0037(8)
C3D 0.0152(10) 0.0143(10) 0.0123(10) 0.0040(8) 0.0005(8) 0.0029(8)
O1AA 0.0246(9) 0.0249(10) 0.0128(8) 0.0000(7) 0.0057(7) 0.0038(7)
O2AA 0.0517(13) 0.0175(9) 0.0141(9) -0.0037(8) 0.0020(8) -0.0033(7)
O3AA 0.0362(11) 0.0232(10) 0.0240(10) -0.0163(8) 0.0075(8) 0.0003(7)
N8B 0.0170(9) 0.0162(9) 0.0150(9) 0.0011(7) 0.0005(7) 0.0020(7)
O1B 0.0221(8) 0.0201(8) 0.0247(8) -0.0096(6) 0.0060(7) -0.0002(6)
O2B 0.0226(8) 0.0227(8) 0.0130(7) -0.0007(6) 0.0058(6) 0.0013(6)
O3B 0.0232(8) 0.0179(8) 0.0132(7) -0.0020(6) 0.0019(6) -0.0028(6)
O1W 0.0165(8) 0.0196(8) 0.0191(8) -0.0011(6) 0.0027(7) 0.0031(6)
O2W 0.0239(9) 0.0194(8) 0.0204(8) -0.0015(7) -0.0047(7) 0.0048(7)

loop_
_atom_type_symbol
_atom_type_description
_atom_type_scat_dispersion_real
_atom_type_scat_dispersion_imag
_atom_type_scat_source
C C 0.0033 0.0016 'International Tables Vol C Tables 4.2.6.8 and 6.1.1.4'
H H 0.0000 0.0000 'International Tables Vol C Tables 4.2.6.8 and 6.1.1.4'
N N 0.0061 0.0033 'International Tables Vol C Tables 4.2.6.8 and 6.1.1.4'
O O 0.0106 0.0060 'International Tables Vol C Tables 4.2.6.8 and 6.1.1.4'

loop_
_geom_angle_atom_site_label_1
_geom_angle_atom_site_label_2
_geom_angle_atom_site_label_3
_geom_angle_site_symmetry_1
_geom_angle_site_symmetry_3
_geom_angle
_geom_angle_publ_flag
C1A N1A C3A . . 119.68(17) ?
C1A N1A H1N . . 122.0(14) ?
C3A N1A H1N . . 117.9(14) ?
C1A N2A C2A . . 115.58(16) ?
C3A N3A C2A . . 115.82(16) ?
C1A N4A H1A . . 118.4(13) ?
C1A N4A H2A . . 116.2(15) ?
H1A N4A H2A . . 125(2) ?
C2A N5A H3A . . 120.6(14) ?
C2A N5A H4A . . 118.9(14) ?
H3A N5A H4A . . 120(2) ?
C3A N6A H5A . . 120.8(16) ?
C3A N6A H6A . . 117.5(14) ?
H5A N6A H6A . . 122(2) ?
N4A C1A N2A . . 120.93(18) ?
N4A C1A N1A . . 117.61(18) ?
N2A C1A N1A . . 121.47(17) ?
N5A C2A N3A . . 116.94(17) ?
N5A C2A N2A . . 116.77(18) ?
N3A C2A N2A . . 126.28(18) ?
N6A C3A N3A . . 121.21(18) ?
N6A C3A N1A . . 117.70(18) ?
N3A C3A N1A . . 121.08(17) ?
C1B N1B C3B . . 114.54(16) ?
C1B N2B C2B . . 114.46(16) ?
C2B N3B C3B . . 115.23(16) ?
C1B N4B H1B . . 116.4(14) ?
C1B N4B H2B . . 120.1(14) ?
H1B N4B H2B . . 121(2) ?
C2B N5B H3B . . 118.4(15) ?
C2B N5B H4B . . 117.1(15) ?
H3B N5B H4B . . 122(2) ?
C3B N6B H5B . . 122.0(15) ?
C3B N6B H6B . . 118.3(14) ?
H5B N6B H6B . . 120(2) ?
N4B C1B N1B . . 117.02(18) ?
N4B C1B N2B . . 117.46(17) ?
N1B C1B N2B . . 125.51(17) ?
N5B C2B N3B . . 118.21(17) ?
N5B C2B N2B . . 116.93(17) ?
N3B C2B N2B . . 124.86(17) ?
N6B C3B N3B . . 117.65(18) ?
N6B C3B N1B . . 117.06(18) ?
N3B C3B N1B . . 125.28(17) ?
C1C N1C C3C . . 119.51(17) ?
C1C N1C H2N . . 120.2(15) ?
C3C N1C H2N . . 120.2(14) ?
C1C N2C C2C . . 115.68(16) ?
C3C N3C C2C . . 115.38(17) ?
C1C N4C H1C . . 118.9(15) ?
C1C N4C H2C . . 122.7(15) ?
H1C N4C H2C . . 118(2) ?
C2C N5C H3C . . 117.8(14) ?
C2C N5C H4C . . 119.4(15) ?
H3C N5C H4C . . 123(2) ?
C3C N6C H5C . . 121.6(16) ?
C3C N6C H6C . . 119.1(13) ?
H5C N6C H6C . . 118(2) ?
N4C C1C N2C . . 120.93(18) ?
N4C C1C N1C . . 117.64(18) ?
N2C C1C N1C . . 121.43(18) ?
N5C C2C N2C . . 117.48(17) ?
N5C C2C N3C . . 116.36(18) ?
N2C C2C N3C . . 126.15(17) ?
N6C C3C N3C . . 121.51(18) ?
N6C C3C N1C . . 116.79(18) ?
N3C C3C N1C . . 121.70(17) ?
C3D N1D C1D . . 114.55(16) ?
C1D N2D C2D . . 114.67(16) ?
C3D N3D C2D . . 114.38(16) ?
C1D N4D H1D . . 119.3(13) ?
C1D N4D H2D . . 116.6(15) ?
H1D N4D H2D . . 123(2) ?
C2D N5D H3D . . 117.8(15) ?
C2D N5D H4D . . 115.0(16) ?
H3D N5D H4D . . 126(2) ?
C3D N6D H5D . . 118.3(14) ?
C3D N6D H6D . . 115.0(14) ?
H5D N6D H6D . . 120(2) ?
N4D C1D N2D . . 117.56(18) ?
N4D C1D N1D . . 117.41(18) ?
N2D C1D N1D . . 125.02(18) ?
N5D C2D N2D . . 117.53(18) ?
N5D C2D N3D . . 116.89(18) ?
N2D C2D N3D . . 125.58(17) ?
N3D C3D N1D . . 125.78(17) ?
N3D C3D N6D . . 118.13(18) ?
N1D C3D N6D . . 116.07(17) ?
O3AB N8A O2AA . . 169.5(9) ?
O3AB N8A O1AA . . 57.0(9) ?
O2AA N8A O1AA . . 120.86(17) ?
O3AB N8A O1AB . . 129.1(12) ?
O2AA N8A O1AB . . 52.2(7) ?
O1AA N8A O1AB . . 73.0(8) ?
O3AB N8A O3AA . . 63.9(9) ?
O2AA N8A O3AA . . 119.80(17) ?
O1AA N8A O3AA . . 119.28(16) ?
O1AB N8A O3AA . . 154.5(8) ?
O3AB N8A O2AB . . 118.6(12) ?
O2AA N8A O2AB . . 58.6(7) ?
O1AA N8A O2AB . . 156.4(7) ?
O1AB N8A O2AB . . 110.8(11) ?
O3AA N8A O2AB . . 67.8(7) ?
O2B N8B O1B . . 120.62(16) ?
O2B N8B O3B . . 120.05(16) ?
O1B N8B O3B . . 119.34(16) ?
H1W1 O1W H2W1 . . 102(3) ?
H1W2 O2W H2W2 . . 104(2) ?

loop_
_geom_bond_atom_site_label_1
_geom_bond_atom_site_label_2
_geom_bond_site_symmetry_2
_geom_bond_distance
_geom_bond_publ_flag
N1A C1A . 1.368(2) ?
N1A C3A . 1.374(2) ?
N1A H1N . 0.91(2) ?
N2A C1A . 1.328(2) ?
N2A C2A . 1.361(2) ?
N3A C3A . 1.330(2) ?
N3A C2A . 1.355(2) ?
N4A C1A . 1.322(2) ?
N4A H1A . 0.92(2) ?
N4A H2A . 0.96(3) ?
N5A C2A . 1.323(3) ?
N5A H3A . 0.88(2) ?
N5A H4A . 0.86(2) ?
N6A C3A . 1.313(2) ?
N6A H5A . 0.80(2) ?
N6A H6A . 0.89(2) ?
N1B C1B . 1.345(2) ?
N1B C3B . 1.352(2) ?
N2B C1B . 1.358(2) ?
N2B C2B . 1.360(2) ?
N3B C2B . 1.343(2) ?
N3B C3B . 1.350(2) ?
N4B C1B . 1.332(2) ?
N4B H1B . 0.85(2) ?
N4B H2B . 0.93(2) ?
N5B C2B . 1.330(2) ?
N5B H3B . 0.82(2) ?
N5B H4B . 0.86(2) ?
N6B C3B . 1.328(3) ?
N6B H5B . 0.85(2) ?
N6B H6B . 0.89(2) ?
N1C C1C . 1.362(2) ?
N1C C3C . 1.375(3) ?
N1C H2N . 0.93(2) ?
N2C C1C . 1.330(2) ?
N2C C2C . 1.359(2) ?
N3C C3C . 1.322(2) ?
N3C C2C . 1.362(2) ?
N4C C1C . 1.327(3) ?
N4C H1C . 0.89(2) ?
N4C H2C . 0.88(2) ?
N5C C2C . 1.317(2) ?
N5C H3C . 0.90(2) ?
N5C H4C . 0.89(3) ?
N6C C3C . 1.317(3) ?
N6C H5C . 0.93(3) ?
N6C H6C . 0.90(2) ?
N1D C3D . 1.348(2) ?
N1D C1D . 1.361(2) ?
N2D C1D . 1.347(2) ?
N2D C2D . 1.348(2) ?
N3D C3D . 1.341(2) ?
N3D C2D . 1.356(2) ?
N4D C1D . 1.333(3) ?
N4D H1D . 0.88(2) ?
N4D H2D . 0.84(2) ?
N5D C2D . 1.338(3) ?
N5D H3D . 0.86(2) ?
N5D H4D . 0.81(2) ?
N6D C3D . 1.352(2) ?
N6D H5D . 0.93(2) ?
N6D H6D . 0.91(2) ?
N8A O3AB . 1.180(17) ?
N8A O2AA . 1.235(2) ?
N8A O1AA . 1.250(2) ?
N8A O1AB . 1.257(16) ?
N8A O3AA . 1.266(2) ?
N8A O2AB . 1.340(16) ?
N8B O2B . 1.243(2) ?
N8B O1B . 1.253(2) ?
N8B O3B . 1.267(2) ?
O1W H1W1 . 0.94(3) ?
O1W H2W1 . 0.85(4) ?
O2W H1W2 . 0.86(3) ?
O2W H2W2 . 0.96(3) ?

loop_
_geom_hbond_atom_site_label_D
_geom_hbond_atom_site_label_H
_geom_hbond_atom_site_label_A
_geom_hbond_site_symmetry_A
_geom_hbond_distance_DH
_geom_hbond_distance_HA
_geom_hbond_distance_DA
_geom_hbond_angle_DHA
_geom_hbond_publ_flag
N4A H1A O2W 2_665 0.92(2) 2.05(2) 2.965(2) 174.2(17) yes
N4B H1B N1D . 0.85(2) 2.18(2) 3.025(2) 174.1(18) yes
N4D H1D O3AA . 0.88(2) 2.27(2) 3.077(2) 153(2) yes
N1A H1N O1W 1_654 0.91(2) 1.89(2) 2.771(2) 165(2) yes
N4A H2A O1B 2_665 0.96(3) 2.03(3) 2.838(2) 141(2) yes
N4B H2B O3AA . 0.93(3) 2.05(2) 2.810(2) 138.8(18) yes
N4C H2C N2D 2_676 0.88(3) 2.07(3) 2.945(2) 176(2) yes
N4D H2D N2C 2_676 0.84(2) 2.23(2) 3.069(2) 172(2) yes
N1C H2N O3B . 0.93(2) 1.91(2) 2.836(2) 177(2) yes
O2W H1W2 N1D . 0.86(3) 2.04(3) 2.899(2) 174(3) yes
N5A H3A N2B . 0.88(3) 2.20(3) 3.062(2) 165(2) yes
N5B H3B N2A . 0.82(3) 2.30(3) 3.119(2) 175(2) yes
N5C H3C O2AA 2_676 0.89(2) 2.06(2) 2.799(2) 140(2) yes
N5D H3D O3AA 2_666 0.86(2) 2.53(2) 3.232(3) 140(2) yes
N5A H4A O1AA . 0.86(2) 2.11(2) 2.963(2) 171(2) yes
N5B H4B O2B 2_665 0.86(2) 2.20(2) 3.045(2) 167(2) yes
N5C H4C N3D 2_566 0.89(3) 2.12(3) 2.996(2) 173(2) yes
N5D H4D N3C 2_566 0.81(3) 2.30(3) 3.105(3) 173(2) yes
N6A H5A N3B 1_665 0.80(2) 2.13(2) 2.926(2) 175.9(19) yes
N6B H5B N3A 1_445 0.84(2) 2.18(2) 3.020(2) 177(2) yes
N6C H5C O2W . 0.93(3) 2.00(3) 2.849(2) 151(2) yes
N6D H5D O2AA 1_445 0.93(3) 2.22(3) 3.126(2) 167(2) yes
N6A H6A O1W 1_654 0.90(2) 2.55(2) 3.262(2) 137.2(15) yes
N6A H6A O2B 2_775 0.90(2) 2.14(2) 2.841(2) 135.2(17) yes
N6B H6B O1AA 1_445 0.89(2) 2.17(3) 2.806(2) 128(2) yes
N6C H6C O1B . 0.90(2) 1.97(2) 2.868(2) 174.6(18) yes
N6D H6D N1B . 0.91(2) 2.18(2) 3.088(2) 172(2) yes

loop_
_geom_torsion_atom_site_label_1
_geom_torsion_atom_site_label_2
_geom_torsion_atom_site_label_3
_geom_torsion_atom_site_label_4
_geom_torsion_site_symmetry_1
_geom_torsion_site_symmetry_2
_geom_torsion_site_symmetry_3
_geom_torsion_site_symmetry_4
_geom_torsion
_geom_torsion_publ_flag
C2A N2A C1A N4A . . . . -179.15(18) ?
C2A N2A C1A N1A . . . . 0.9(3) ?
C3A N1A C1A N4A . . . . -178.41(18) ?
C3A N1A C1A N2A . . . . 1.5(3) ?
C3A N3A C2A N5A . . . . -178.58(18) ?
C3A N3A C2A N2A . . . . 2.8(3) ?
C1A N2A C2A N5A . . . . 178.11(18) ?
C1A N2A C2A N3A . . . . -3.2(3) ?
C2A N3A C3A N6A . . . . 179.66(19) ?
C2A N3A C3A N1A . . . . 0.0(3) ?
C1A N1A C3A N6A . . . . 178.31(18) ?
C1A N1A C3A N3A . . . . -2.0(3) ?
C3B N1B C1B N4B . . . . -176.03(18) ?
C3B N1B C1B N2B . . . . 2.6(3) ?
C2B N2B C1B N4B . . . . 178.92(18) ?
C2B N2B C1B N1B . . . . 0.3(3) ?
C3B N3B C2B N5B . . . . -178.07(17) ?
C3B N3B C2B N2B . . . . 2.4(3) ?
C1B N2B C2B N5B . . . . 177.45(17) ?
C1B N2B C2B N3B . . . . -3.0(3) ?
C2B N3B C3B N6B . . . . -179.74(18) ?
C2B N3B C3B N1B . . . . 1.0(3) ?
C1B N1B C3B N6B . . . . 177.44(18) ?
C1B N1B C3B N3B . . . . -3.3(3) ?
C2C N2C C1C N4C . . . . -179.32(18) ?
C2C N2C C1C N1C . . . . 0.9(3) ?
C3C N1C C1C N4C . . . . -177.41(18) ?
C3C N1C C1C N2C . . . . 2.4(3) ?
C1C N2C C2C N5C . . . . 176.16(18) ?
C1C N2C C2C N3C . . . . -4.2(3) ?
C3C N3C C2C N5C . . . . -176.55(18) ?
C3C N3C C2C N2C . . . . 3.8(3) ?
C2C N3C C3C N6C . . . . -179.85(19) ?
C2C N3C C3C N1C . . . . -0.1(3) ?
C1C N1C C3C N6C . . . . 176.93(18) ?
C1C N1C C3C N3C . . . . -2.8(3) ?
C2D N2D C1D N4D . . . . 179.39(17) ?
C2D N2D C1D N1D . . . . 0.3(3) ?
C3D N1D C1D N4D . . . . -179.25(17) ?
C3D N1D C1D N2D . . . . -0.2(3) ?
C1D N2D C2D N5D . . . . 178.84(17) ?
C1D N2D C2D N3D . . . . -1.2(3) ?
C3D N3D C2D N5D . . . . -178.23(17) ?
C3D N3D C2D N2D . . . . 1.8(3) ?
C2D N3D C3D N1D . . . . -1.7(3) ?
C2D N3D C3D N6D . . . . 179.96(17) ?
C1D N1D C3D N3D . . . . 0.9(3) ?
C1D N1D C3D N6D . . . . 179.31(17) ?
